data_2236397
loop_
_publ_author_name
'Eriksson, Lars'
'Widmalm, G\"oran'

_publ_section_title
;
 Methyl 3-<i>O</i>-\a-<small>L</small>-fucopyranosyl
 \b-<small>D</small>-glucopyranoside tetrahydrate
;
_journal_coeditor_code IS5198
_journal_issue 11
_journal_name_full 'Acta Crystallographica Section E'
_journal_page_first o3180
_journal_page_last o3181
_journal_paper_doi 10.1107/S1600536812041992
_journal_volume 68
_journal_year 2012
_chemical_formula_iupac 'C13 H24 O10, 4H2 O'
_chemical_formula_moiety 'C13 H24 O10, 4(H2 O)'
_chemical_formula_sum 'C13 H32 O14'
_chemical_formula_weight 412.39
_chemical_name_systematic
;
Methyl 3-<i>O</i>-\a-<i>L</i>-fucopyranosyl \b-<i>D</i>-glucopyranoside
tetrahydrate
;
_space_group_IT_number 4
_symmetry_cell_setting monoclinic
_symmetry_space_group_name_Hall 'P 2yb'
_symmetry_space_group_name_H-M 'P 1 21 1'
_atom_sites_solution_hydrogens geom
_atom_sites_solution_primary direct
_atom_sites_solution_secondary difmap
_audit_creation_method SHELXL-97
_cell_angle_alpha 90.00
_cell_angle_beta 100.1180(18)
_cell_angle_gamma 90.00
_cell_formula_units_Z 2
_cell_length_a 9.6150(2)
_cell_length_b 7.13620(10)
_cell_length_c 13.9716(2)
_cell_measurement_reflns_used 26696
_cell_measurement_temperature 100(2)
_cell_measurement_theta_max 41.0190
_cell_measurement_theta_min 3.9398
_cell_volume 943.75(3)
_computing_cell_refinement
;
CrysAlis CCD (Oxford Diffraction, 2008)
;
_computing_data_collection
;
CrysAlis CCD (Oxford Diffraction, 2008)
;
_computing_data_reduction
;
CrysAlis RED (Oxford Diffraction, 2008)
;
_computing_molecular_graphics 'DIAMOND (Brandenburg, 1999)'
_computing_publication_material 'PLATON (Spek, 2009)'
_computing_structure_refinement 'SHELXL97 (Sheldrick, 2008)'
_computing_structure_solution 'SHELXS97 (Sheldrick, 2008)'
_diffrn_ambient_temperature 100(2)
_diffrn_detector_area_resol_mean 16.5467
_diffrn_measured_fraction_theta_full 0.998
_diffrn_measured_fraction_theta_max 0.998
_diffrn_measurement_device_type 'Oxford Xcalibur 3 diffractometer with Sapphire 3 CCD'
_diffrn_measurement_method '\w scans at different \f'
_diffrn_radiation_monochromator graphite
_diffrn_radiation_source 'Enhance (Mo) X-ray Source'
_diffrn_radiation_type MoK\a
_diffrn_radiation_wavelength 0.71073
_diffrn_reflns_av_R_equivalents 0.0300
_diffrn_reflns_av_sigmaI/netI 0.0165
_diffrn_reflns_limit_h_max 16
_diffrn_reflns_limit_h_min -16
_diffrn_reflns_limit_k_max 6
_diffrn_reflns_limit_k_min -11
_diffrn_reflns_limit_l_max 23
_diffrn_reflns_limit_l_min -23
_diffrn_reflns_number 37858
_diffrn_reflns_theta_full 36.32
_diffrn_reflns_theta_max 36.32
_diffrn_reflns_theta_min 3.96
_diffrn_standards_number 0
_exptl_absorpt_coefficient_mu 0.132
_exptl_absorpt_correction_T_max 0.996
_exptl_absorpt_correction_T_min 0.976
_exptl_absorpt_correction_type multi-scan
_exptl_absorpt_process_details
;
(CrysAlis RED; Oxford Diffraction, 2008)
;
_exptl_crystal_colour colourless
_exptl_crystal_density_diffrn 1.451
_exptl_crystal_density_method 'not measured'
_exptl_crystal_description prism
_exptl_crystal_F_000 444
_exptl_crystal_size_max 0.15
_exptl_crystal_size_mid 0.05
_exptl_crystal_size_min 0.03
_refine_diff_density_max 0.440
_refine_diff_density_min -0.257
_refine_ls_extinction_coef 0.020(4)
_refine_ls_extinction_expression Fc^*^=kFc[1+0.001xFc^2^\l^3^/sin(2\q)]^-1/4^
_refine_ls_extinction_method SHELXL
_refine_ls_goodness_of_fit_ref 1.080
_refine_ls_hydrogen_treatment mixed
_refine_ls_matrix_type full
_refine_ls_number_parameters 294
_refine_ls_number_reflns 4836
_refine_ls_number_restraints 16
_refine_ls_restrained_S_all 1.079
_refine_ls_R_factor_all 0.0299
_refine_ls_R_factor_gt 0.0283
_refine_ls_shift/su_max 0.000
_refine_ls_shift/su_mean 0.000
_refine_ls_structure_factor_coef Fsqd
_refine_ls_weighting_details 'calc w=1/[\s^2^(Fo^2^)+(0.0456P)^2^+0.0842P] where P=(Fo^2^+2Fc^2^)/3'
_refine_ls_weighting_scheme calc
_refine_ls_wR_factor_gt 0.0724
_refine_ls_wR_factor_ref 0.0729
_reflns_number_gt 4644
_reflns_number_total 4836
_reflns_threshold_expression I>2\s(I)
_cod_data_source_file is5198.cif
_cod_data_source_block I
_cod_original_sg_symbol_H-M 'P 21'
_cod_database_code 2236397
_cod_database_fobs_code 2236397

loop_
_symmetry_equiv_pos_as_xyz
'x, y, z'
'-x, y+1/2, -z'

loop_
_atom_site_type_symbol
_atom_site_label
_atom_site_fract_x
_atom_site_fract_y
_atom_site_fract_z
_atom_site_U_iso_or_equiv
_atom_site_adp_type
_atom_site_calc_flag
_atom_site_refinement_flags
_atom_site_occupancy
_atom_site_symmetry_multiplicity
C C1F 0.06137(8) 0.74750(12) 0.36039(6) 0.00779(13) Uani d . 1 1
H H1F -0.0206 0.8096 0.3826 0.009 Uiso calc R 1 1
C C2F 0.12838(8) 0.60944(12) 0.43883(6) 0.00787(13) Uani d . 1 1
H H2F 0.1488 0.6794 0.5017 0.009 Uiso calc R 1 1
C C3F 0.26863(8) 0.53512(12) 0.41753(6) 0.00798(13) Uani d . 1 1
H H3F 0.2504 0.4603 0.3561 0.010 Uiso calc R 1 1
C C4F 0.36573(8) 0.69748(13) 0.40472(6) 0.00811(13) Uani d . 1 1
H H4F 0.4554 0.6474 0.3877 0.010 Uiso calc R 1 1
C C5F 0.29166(9) 0.81952(13) 0.32155(6) 0.00935(13) Uani d . 1 1
H H5F 0.2719 0.7426 0.2608 0.011 Uiso calc R 1 1
O O5F 0.15932(7) 0.88703(10) 0.34442(5) 0.00936(11) Uani d . 1 1
C C6F 0.37691(10) 0.98940(15) 0.30347(7) 0.01461(16) Uani d . 1 1
H H6FA 0.3243 1.0623 0.2495 0.022 Uiso calc R 1 1
H H6FB 0.4672 0.9491 0.2869 0.022 Uiso calc R 1 1
H H6FC 0.3945 1.0671 0.3622 0.022 Uiso calc R 1 1
O O2F 0.03402(7) 0.46140(10) 0.45049(5) 0.00979(11) Uani d . 1 1
H H2FA 0.0302 0.3855 0.4041 0.015 Uiso calc R 1 1
O O3F 0.33526(7) 0.41869(11) 0.49451(5) 0.01196(12) Uani d . 1 1
H H3FA 0.2829 0.3267 0.5004 0.018 Uiso calc R 1 1
O O4F 0.39729(7) 0.80024(11) 0.49324(5) 0.01022(11) Uani d . 1 1
H H4FA 0.4823 0.8340 0.5024 0.015 Uiso calc R 1 1
C C1G -0.32791(9) 0.80214(14) 0.11858(6) 0.00982(14) Uani d . 1 1
H H1G -0.3219 0.9420 0.1219 0.012 Uiso calc R 1 1
C C2G -0.23436(8) 0.71631(13) 0.20716(6) 0.00919(13) Uani d . 1 1
H H2G -0.2543 0.5790 0.2096 0.011 Uiso calc R 1 1
C C3G -0.07891(8) 0.74567(12) 0.20083(6) 0.00806(13) Uani d . 1 1
H H3G -0.0559 0.8822 0.2081 0.010 Uiso calc R 1 1
C C4G -0.04891(8) 0.67751(13) 0.10331(6) 0.00803(13) Uani d . 1 1
H H4G -0.0682 0.5399 0.0971 0.010 Uiso calc R 1 1
C C5G -0.14732(9) 0.78118(13) 0.02294(6) 0.00859(13) Uani d . 1 1
H H5G -0.1318 0.9192 0.0311 0.010 Uiso calc R 1 1
O O5G -0.28938(6) 0.73757(11) 0.03071(4) 0.01060(11) Uani d . 1 1
C C6G -0.12642(9) 0.72355(14) -0.07751(6) 0.01059(14) Uani d . 1 1
H H6G1 -0.0240 0.7129 -0.0782 0.013 Uiso calc R 1 1
H H6G2 -0.1692 0.5985 -0.0927 0.013 Uiso calc R 1 1
O O7M -0.46601(7) 0.74456(12) 0.11844(5) 0.01356(13) Uani d . 1 1
C C7M -0.56733(10) 0.8496(2) 0.05233(8) 0.0228(2) Uani d . 1 1
H H71 -0.5534 0.9837 0.0658 0.034 Uiso calc R 1 1
H H72 -0.6629 0.8136 0.0605 0.034 Uiso calc R 1 1
H H73 -0.5551 0.8234 -0.0145 0.034 Uiso calc R 1 1
O O2G -0.27031(8) 0.80440(12) 0.29016(5) 0.01355(13) Uani d . 1 1
H H2G1 -0.2675 0.7254 0.3350 0.020 Uiso calc R 1 1
O O3G 0.01081(7) 0.64343(10) 0.27542(4) 0.00823(11) Uani d . 1 1
O O4G 0.09313(7) 0.71213(11) 0.09408(5) 0.01101(12) Uani d . 1 1
H H4G1 0.1439 0.6219 0.1178 0.017 Uiso calc R 1 1
O O6G -0.18739(7) 0.85281(11) -0.15098(5) 0.01114(12) Uani d . 1 1
H H6G -0.2758 0.8442 -0.1596 0.017 Uiso calc R 1 1
O OW1 -0.23629(7) 0.58785(10) 0.45089(5) 0.01226(12) Uani d D 1 1
H H11 -0.1538(15) 0.546(3) 0.4560(12) 0.018 Uiso d D 1 1
H H12 -0.2840(16) 0.500(3) 0.4666(12) 0.018 Uiso d D 1 1
O OW2 0.02672(8) 0.22661(11) 0.29518(5) 0.01423(13) Uani d D 1 1
H H21 0.0697(18) 0.276(3) 0.2567(12) 0.021 Uiso d D 1 1
H H22 0.0714(19) 0.124(2) 0.3125(13) 0.021 Uiso d D 1 1
O OW3 0.53751(9) 0.90725(15) 0.79144(8) 0.02575(19) Uani d D 1 1
H H31 0.4671(19) 0.846(3) 0.7728(15) 0.039 Uiso d D 1 1
H H32 0.511(2) 1.000(3) 0.8244(15) 0.039 Uiso d D 1 1
O OW4A -0.28298(13) 1.20268(19) 0.26647(12) 0.0277(4) Uani d PD 0.748(4) 1
H H41A -0.297(3) 1.097(3) 0.288(2) 0.042 Uiso d PD 0.748(4) 1
H H42A -0.196(2) 1.217(5) 0.276(2) 0.042 Uiso d PD 0.748(4) 1
O OW4B -0.3277(4) 1.2108(6) 0.3181(2) 0.0192(9) Uani d PD 0.252(4) 1
H H41B -0.269(7) 1.128(10) 0.313(6) 0.029 Uiso d PD 0.252(4) 1
H H42B -0.307(7) 1.261(10) 0.371(3) 0.029 Uiso d PD 0.252(4) 1

loop_
_atom_site_aniso_label
_atom_site_aniso_U_11
_atom_site_aniso_U_22
_atom_site_aniso_U_33
_atom_site_aniso_U_12
_atom_site_aniso_U_13
_atom_site_aniso_U_23
C1F 0.0070(3) 0.0093(3) 0.0069(3) 0.0005(3) 0.0005(2) 0.0001(2)
C2F 0.0065(3) 0.0099(3) 0.0070(3) 0.0003(2) 0.0007(2) 0.0009(2)
C3F 0.0061(3) 0.0088(3) 0.0088(3) 0.0007(2) 0.0007(2) 0.0010(3)
C4F 0.0063(3) 0.0097(3) 0.0081(3) -0.0002(2) 0.0009(2) 0.0001(2)
C5F 0.0080(3) 0.0111(3) 0.0090(3) 0.0001(3) 0.0015(2) 0.0014(3)
O5F 0.0076(2) 0.0089(3) 0.0114(3) 0.0000(2) 0.00116(19) 0.0009(2)
C6F 0.0130(3) 0.0144(4) 0.0165(4) -0.0030(3) 0.0028(3) 0.0058(3)
O2F 0.0081(2) 0.0116(3) 0.0100(2) -0.0015(2) 0.00258(19) 0.0013(2)
O3F 0.0076(2) 0.0121(3) 0.0152(3) 0.0007(2) -0.0007(2) 0.0063(2)
O4F 0.0071(2) 0.0134(3) 0.0097(2) -0.0020(2) 0.00025(18) -0.0024(2)
C1G 0.0070(3) 0.0138(3) 0.0086(3) 0.0012(3) 0.0013(2) 0.0021(3)
C2G 0.0078(3) 0.0125(3) 0.0072(3) 0.0013(3) 0.0013(2) 0.0014(3)
C3G 0.0075(3) 0.0095(3) 0.0067(3) 0.0011(3) 0.0000(2) 0.0014(3)
C4G 0.0067(3) 0.0101(3) 0.0071(3) 0.0001(2) 0.0007(2) 0.0007(2)
C5G 0.0080(3) 0.0105(3) 0.0073(3) -0.0002(2) 0.0012(2) 0.0004(3)
O5G 0.0069(2) 0.0165(3) 0.0081(2) -0.0010(2) 0.00048(18) -0.0002(2)
C6G 0.0121(3) 0.0125(3) 0.0070(3) 0.0010(3) 0.0012(2) 0.0007(3)
O7M 0.0058(2) 0.0206(3) 0.0140(3) 0.0013(2) 0.0009(2) 0.0068(3)
C7M 0.0092(3) 0.0371(6) 0.0211(4) 0.0065(4) 0.0002(3) 0.0131(4)
O2G 0.0137(3) 0.0198(3) 0.0079(2) 0.0055(3) 0.0039(2) 0.0018(2)
O3G 0.0086(2) 0.0092(3) 0.0059(2) 0.0017(2) -0.00137(18) -0.0001(2)
O4G 0.0066(2) 0.0156(3) 0.0111(2) 0.0003(2) 0.00206(19) 0.0016(2)
O6G 0.0108(2) 0.0142(3) 0.0076(2) -0.0013(2) -0.00058(19) 0.0023(2)
OW1 0.0111(3) 0.0116(3) 0.0148(3) 0.0017(2) 0.0043(2) 0.0029(2)
OW2 0.0165(3) 0.0106(3) 0.0163(3) 0.0008(2) 0.0047(2) 0.0010(2)
OW3 0.0134(3) 0.0249(4) 0.0370(5) 0.0026(3) -0.0009(3) -0.0141(4)
OW4A 0.0169(5) 0.0176(6) 0.0475(9) 0.0016(4) 0.0029(5) 0.0056(5)
OW4B 0.0190(14) 0.0227(17) 0.0162(14) 0.0014(12) 0.0039(11) -0.0007(12)

loop_
_atom_type_symbol
_atom_type_description
_atom_type_scat_dispersion_real
_atom_type_scat_dispersion_imag
_atom_type_scat_source
C C 0.0033 0.0016 'International Tables Vol C Tables 4.2.6.8 and 6.1.1.4'
H H 0.0000 0.0000 'International Tables Vol C Tables 4.2.6.8 and 6.1.1.4'
O O 0.0106 0.0060 'International Tables Vol C Tables 4.2.6.8 and 6.1.1.4'

loop_
_geom_angle_atom_site_label_1
_geom_angle_atom_site_label_2
_geom_angle_atom_site_label_3
_geom_angle
O3G C1F O5F 112.20(6)
O3G C1F C2F 107.64(7)
O5F C1F C2F 110.98(6)
O3G C1F H1F 108.6
O5F C1F H1F 108.6
C2F C1F H1F 108.6
O2F C2F C3F 111.59(7)
O2F C2F C1F 111.36(6)
C3F C2F C1F 111.08(7)
O2F C2F H2F 107.5
C3F C2F H2F 107.5
C1F C2F H2F 107.5
O3F C3F C4F 109.32(6)
O3F C3F C2F 110.63(7)
C4F C3F C2F 109.91(7)
O3F C3F H3F 109.0
C4F C3F H3F 109.0
C2F C3F H3F 109.0
O4F C4F C3F 109.40(7)
O4F C4F C5F 111.56(7)
C3F C4F C5F 108.13(6)
O4F C4F H4F 109.2
C3F C4F H4F 109.2
C5F C4F H4F 109.2
O5F C5F C6F 107.09(7)
O5F C5F C4F 109.44(7)
C6F C5F C4F 113.06(7)
O5F C5F H5F 109.1
C6F C5F H5F 109.1
C4F C5F H5F 109.1
C1F O5F C5F 115.83(7)
C5F C6F H6FA 109.5
C5F C6F H6FB 109.5
H6FA C6F H6FB 109.5
C5F C6F H6FC 109.5
H6FA C6F H6FC 109.5
H6FB C6F H6FC 109.5
C2F O2F H2FA 109.5
C3F O3F H3FA 109.5
C4F O4F H4FA 109.5
O7M C1G O5G 107.29(7)
O7M C1G C2G 108.04(7)
O5G C1G C2G 111.41(7)
O7M C1G H1G 110.0
O5G C1G H1G 110.0
C2G C1G H1G 110.0
O2G C2G C1G 107.01(7)
O2G C2G C3G 111.67(7)
C1G C2G C3G 109.98(7)
O2G C2G H2G 109.4
C1G C2G H2G 109.4
C3G C2G H2G 109.4
O3G C3G C4G 107.73(7)
O3G C3G C2G 111.03(7)
C4G C3G C2G 110.46(7)
O3G C3G H3G 109.2
C4G C3G H3G 109.2
C2G C3G H3G 109.2
O4G C4G C3G 111.31(7)
O4G C4G C5G 109.37(7)
C3G C4G C5G 108.26(7)
O4G C4G H4G 109.3
C3G C4G H4G 109.3
C5G C4G H4G 109.3
O5G C5G C6G 107.31(7)
O5G C5G C4G 108.48(7)
C6G C5G C4G 112.66(7)
O5G C5G H5G 109.4
C6G C5G H5G 109.4
C4G C5G H5G 109.4
C1G O5G C5G 113.24(6)
O6G C6G C5G 112.81(8)
O6G C6G H6G1 109.0
C5G C6G H6G1 109.0
O6G C6G H6G2 109.0
C5G C6G H6G2 109.0
H6G1 C6G H6G2 107.8
C1G O7M C7M 112.83(8)
O7M C7M H71 109.5
O7M C7M H72 109.5
H71 C7M H72 109.5
O7M C7M H73 109.5
H71 C7M H73 109.5
H72 C7M H73 109.5
C2G O2G H2G1 109.5
C1F O3G C3G 114.75(7)
C4G O4G H4G1 109.5
C6G O6G H6G 109.5
H11 OW1 H12 105.3(16)
H21 OW2 H22 105.5(16)
H31 OW3 H32 106.1(18)

loop_
_geom_bond_atom_site_label_1
_geom_bond_atom_site_label_2
_geom_bond_distance
C1F O3G 1.4122(10)
C1F O5F 1.4149(11)
C1F C2F 1.5292(11)
C1F H1F 1.0000
C2F O2F 1.4205(11)
C2F C3F 1.5261(11)
C2F H2F 1.0000
C3F O3F 1.4197(10)
C3F C4F 1.5182(12)
C3F H3F 1.0000
C4F O4F 1.4240(11)
C4F C5F 1.5248(12)
C4F H4F 1.0000
C5F O5F 1.4479(11)
C5F C6F 1.5094(13)
C5F H5F 1.0000
C6F H6FA 0.9800
C6F H6FB 0.9800
C6F H6FC 0.9800
O2F H2FA 0.8400
O3F H3FA 0.8400
O4F H4FA 0.8400
C1G O7M 1.3896(11)
C1G O5G 1.4200(11)
C1G C2G 1.5247(11)
C1G H1G 1.0000
C2G O2G 1.4143(11)
C2G C3G 1.5271(11)
C2G H2G 1.0000
C3G O3G 1.4306(10)
C3G C4G 1.5213(11)
C3G H3G 1.0000
C4G O4G 1.4158(10)
C4G C5G 1.5265(11)
C4G H4G 1.0000
C5G O5G 1.4236(10)
C5G C6G 1.5094(12)
C5G H5G 1.0000
C6G O6G 1.4272(11)
C6G H6G1 0.9900
C6G H6G2 0.9900
O7M C7M 1.4311(12)
C7M H71 0.9800
C7M H72 0.9800
C7M H73 0.9800
O2G H2G1 0.8400
O4G H4G1 0.8400
O6G H6G 0.8400
OW1 H11 0.839(14)
OW1 H12 0.830(15)
OW2 H21 0.814(15)
OW2 H22 0.862(15)
OW3 H31 0.810(16)
OW3 H32 0.868(16)
OW4A OW4B 0.904(4)
OW4A H41A 0.835(19)
OW4A H42A 0.826(18)
OW4A H41B 0.83(9)
OW4B H41A 0.98(3)
OW4B H41B 0.83(2)
OW4B H42B 0.81(2)

loop_
_geom_hbond_atom_site_label_D
_geom_hbond_atom_site_label_H
_geom_hbond_atom_site_label_A
_geom_hbond_site_symmetry_A
_geom_hbond_distance_DH
_geom_hbond_distance_HA
_geom_hbond_distance_DA
_geom_hbond_angle_DHA
_geom_hbond_publ_flag
O2F H2FA OW2 . 0.84 1.89 2.7326(10) 176 y
O3F H3FA O2F . 0.84 2.56 2.8696(10) 103 y
O3F H3FA OW1 2_546 0.84 1.92 2.7049(10) 156 y
O4F H4FA O3F 2_656 0.84 1.85 2.6836(10) 172 y
O6G H6G OW3 1_454 0.84 1.86 2.6546(11) 157 y
O2G H2G1 OW1 . 0.84 1.87 2.6981(10) 168 y
O4G H4G1 O6G 2_545 0.84 2.00 2.7884(11) 155 y
OW1 H11 O2F . 0.84(2) 1.92(2) 2.7522(10) 172(2) y
OW1 H12 O4F 2_546 0.83(2) 1.94(2) 2.7646(10) 178(2) y
OW2 H21 O6G 2_545 0.81(2) 2.09(2) 2.8897(10) 170(2) y
OW2 H22 O5F 1_545 0.86(2) 1.91(2) 2.7682(11) 176(2) y
OW3 H31 OW4A 2_546 0.81(2) 2.04(2) 2.8424(16) 176(2) y
OW3 H32 O7M 2_556 0.87(2) 2.00(2) 2.8559(13) 169(2) y
OW4A H41A O2G . 0.83(2) 2.10(2) 2.8615(16) 151(3) y
OW4A H42A OW2 1_565 0.83(2) 2.11(2) 2.9390(15) 174(4) y

loop_
_geom_torsion_atom_site_label_1
_geom_torsion_atom_site_label_2
_geom_torsion_atom_site_label_3
_geom_torsion_atom_site_label_4
_geom_torsion
O3G C1F C2F O2F -52.73(8)
O5F C1F C2F O2F -175.86(7)
O3G C1F C2F C3F 72.31(8)
O5F C1F C2F C3F -50.82(9)
O2F C2F C3F O3F -59.67(9)
C1F C2F C3F O3F 175.42(7)
O2F C2F C3F C4F 179.51(6)
C1F C2F C3F C4F 54.60(9)
O3F C3F C4F O4F -58.47(8)
C2F C3F C4F O4F 63.14(8)
O3F C3F C4F C5F 179.85(7)
C2F C3F C4F C5F -58.54(8)
O4F C4F C5F O5F -61.09(9)
C3F C4F C5F O5F 59.25(9)
O4F C4F C5F C6F 58.17(9)
C3F C4F C5F C6F 178.52(7)
O3G C1F O5F C5F -65.99(9)
C2F C1F O5F C5F 54.48(9)
C6F C5F O5F C1F 177.74(7)
C4F C5F O5F C1F -59.37(9)
O7M C1G C2G O2G -68.77(9)
O5G C1G C2G O2G 173.62(7)
O7M C1G C2G C3G 169.75(8)
O5G C1G C2G C3G 52.15(10)
O2G C2G C3G O3G 69.76(9)
C1G C2G C3G O3G -171.59(7)
O2G C2G C3G C4G -170.80(7)
C1G C2G C3G C4G -52.15(10)
O3G C3G C4G O4G -61.52(9)
C2G C3G C4G O4G 177.06(7)
O3G C3G C4G C5G 178.25(7)
C2G C3G C4G C5G 56.82(9)
O4G C4G C5G O5G 177.31(7)
C3G C4G C5G O5G -61.25(9)
O4G C4G C5G C6G 58.65(10)
C3G C4G C5G C6G -179.91(7)
O7M C1G O5G C5G -177.77(7)
C2G C1G O5G C5G -59.71(10)
C6G C5G O5G C1G -173.98(7)
C4G C5G O5G C1G 64.03(9)
O5G C5G C6G O6G 77.02(9)
C4G C5G C6G O6G -163.63(7)
O5G C1G O7M C7M -73.36(11)
C2G C1G O7M C7M 166.41(9)
O5F C1F O3G C3G -69.16(8)
C2F C1F O3G C3G 168.45(6)
C4G C3G O3G C1F 144.26(7)
C2G C3G O3G C1F -94.67(8)
